data_4130210
loop_
_publ_author_name
'Zhang, Xiaolei'
'Dai, Huimin'
'Yan, Hong'
'Zou, Wenli'
'Cremer, Dieter'

_publ_section_title
;
 B-H&#x00B7;&#x00B7;&#x00B7;\p Interaction: A New Type of Nonclassical
 Hydrogen Bonding.
;
_journal_issue 13
_journal_name_full 'Journal of the American Chemical Society'
_journal_page_first 4334
_journal_page_last 4337
_journal_paper_doi 10.1021/jacs.6b01249
_journal_volume 138
_journal_year 2016
_chemical_formula_sum 'C30 H40 B10 Ir P S2'
_chemical_formula_weight 796.01
_space_group_IT_number 14
_space_group_name_Hall '-P 2ybc'
_space_group_name_H-M_alt 'P 1 21/c 1'
_symmetry_cell_setting monoclinic
_symmetry_space_group_name_H-M 'P 1 21/c 1'
_atom_sites_solution_hydrogens geom
_atom_sites_solution_primary direct
_atom_sites_solution_secondary difmap
_audit_creation_method SHELXL-97
_cell_angle_alpha 90.00
_cell_angle_beta 101.393(2)
_cell_angle_gamma 90.00
_cell_formula_units_Z 4
_cell_length_a 12.281(3)
_cell_length_b 14.510(3)
_cell_length_c 19.708(4)
_cell_measurement_temperature 296(2)
_cell_volume 3442.7(13)
_computing_structure_refinement 'SHELXL-97 (Sheldrick, 1997)'
_computing_structure_solution 'SHELXS-97 (Sheldrick, 1990)'
_diffrn_ambient_temperature 296(2)
_diffrn_measured_fraction_theta_full 0.995
_diffrn_measured_fraction_theta_max 0.995
_diffrn_radiation_monochromator graphite
_diffrn_radiation_source 'fine-focus sealed tube'
_diffrn_radiation_type MoK\a
_diffrn_radiation_wavelength 0.71073
_diffrn_reflns_av_R_equivalents 0.0598
_diffrn_reflns_av_sigmaI/netI 0.0576
_diffrn_reflns_limit_h_max 15
_diffrn_reflns_limit_h_min -15
_diffrn_reflns_limit_k_max 17
_diffrn_reflns_limit_k_min -11
_diffrn_reflns_limit_l_max 24
_diffrn_reflns_limit_l_min -24
_diffrn_reflns_number 25956
_diffrn_reflns_theta_full 26.00
_diffrn_reflns_theta_max 26.00
_diffrn_reflns_theta_min 1.69
_exptl_absorpt_coefficient_mu 4.068
_exptl_crystal_density_diffrn 1.536
_exptl_crystal_density_method 'not measured'
_exptl_crystal_description block
_exptl_crystal_F_000 1576
_refine_diff_density_max 1.358
_refine_diff_density_min -2.383
_refine_diff_density_rms 0.260
_refine_ls_extinction_method none
_refine_ls_goodness_of_fit_ref 1.079
_refine_ls_hydrogen_treatment mixed
_refine_ls_matrix_type full
_refine_ls_number_parameters 402
_refine_ls_number_reflns 6731
_refine_ls_number_restraints 0
_refine_ls_restrained_S_all 1.079
_refine_ls_R_factor_all 0.0482
_refine_ls_R_factor_gt 0.0405
_refine_ls_shift/su_max 0.000
_refine_ls_shift/su_mean 0.000
_refine_ls_structure_factor_coef Fsqd
_refine_ls_weighting_details 'calc w=1/[\s^2^(Fo^2^)+(0.0917P)^2^+0.0000P] where P=(Fo^2^+2Fc^2^)/3'
_refine_ls_weighting_scheme calc
_refine_ls_wR_factor_gt 0.1195
_refine_ls_wR_factor_ref 0.1367
_reflns_number_gt 5852
_reflns_number_total 6731
_reflns_threshold_expression >2sigma(I)
_cod_data_source_file ja6b01249_si_001.cif
_cod_data_source_block C1
_cod_original_cell_volume 3442.6(12)
_cod_original_sg_symbol_H-M P2(1)/c
_cod_database_code 4130210

loop_
_symmetry_equiv_pos_as_xyz
'x, y, z'
'-x, y+1/2, -z+1/2'
'-x, -y, -z'
'x, -y-1/2, z-1/2'

loop_
_atom_site_label
_atom_site_type_symbol
_atom_site_fract_x
_atom_site_fract_y
_atom_site_fract_z
_atom_site_U_iso_or_equiv
_atom_site_adp_type
_atom_site_occupancy
_atom_site_symmetry_multiplicity
_atom_site_calc_flag
_atom_site_refinement_flags
Ir1 Ir 0.169589(15) 0.379233(12) 0.216394(9) 0.02372(11) Uani 1 1 d .
S3 S 0.13941(13) 0.37705(8) 0.09369(8) 0.0318(3) Uani 1 1 d .
S4 S 0.07290(11) 0.23758(9) 0.21269(7) 0.0297(3) Uani 1 1 d .
P2 P 0.32908(11) 0.29510(9) 0.22594(7) 0.0278(3) Uani 1 1 d .
C11 C -0.0088(4) 0.2316(4) 0.1268(3) 0.0291(11) Uani 1 1 d .
C28 C 0.4448(5) 0.3553(4) 0.2003(4) 0.0413(14) Uani 1 1 d .
C26 C 0.3648(7) 0.1172(5) 0.0713(4) 0.054(2) Uani 1 1 d .
H58 H 0.3815 0.1223 0.0275 0.065 Uiso 1 1 calc R
C10 C 0.0216(4) 0.3029(4) 0.0675(3) 0.0294(11) Uani 1 1 d .
B21 B -0.1847(6) 0.1593(5) 0.0326(4) 0.0461(17) Uani 1 1 d .
H54 H -0.2541 0.1102 0.0206 0.055 Uiso 1 1 calc R
C27 C 0.3558(5) 0.1963(5) 0.1092(3) 0.0422(14) Uani 1 1 d .
H59 H 0.3652 0.2542 0.0909 0.051 Uiso 1 1 calc R
B16 B -0.0586(7) 0.1297(4) 0.0900(4) 0.0382(16) Uani 1 1 d .
H49 H -0.0452 0.0626 0.1163 0.046 Uiso 1 1 calc R
C22 C 0.3321(4) 0.1877(4) 0.1757(3) 0.0325(12) Uani 1 1 d .
B17 B -0.0071(6) 0.2539(5) -0.0114(3) 0.0383(15) Uani 1 1 d .
H50 H 0.0408 0.2683 -0.0519 0.046 Uiso 1 1 calc R
B13 B 0.0500(6) 0.1866(4) 0.0604(3) 0.0345(14) Uani 1 1 d .
H46 H 0.1337 0.1566 0.0672 0.041 Uiso 1 1 calc R
C24 C 0.3231(6) 0.0241(5) 0.1598(4) 0.0581(19) Uani 1 1 d .
H56 H 0.3089 -0.0339 0.1763 0.070 Uiso 1 1 calc R
B19 B -0.0618(7) 0.1433(5) -0.0008(4) 0.0418(16) Uani 1 1 d .
H52 H -0.0515 0.0850 -0.0346 0.050 Uiso 1 1 calc R
C29 C 0.4267(6) 0.4389(4) 0.1643(4) 0.0467(15) Uani 1 1 d .
H60 H 0.3573 0.4670 0.1578 0.056 Uiso 1 1 calc R
C23 C 0.3164(6) 0.1023(4) 0.2005(4) 0.0445(15) Uani 1 1 d .
H55 H 0.3013 0.0958 0.2446 0.053 Uiso 1 1 calc R
B14 B -0.0968(6) 0.3382(5) 0.0118(3) 0.0387(15) Uani 1 1 d .
H47 H -0.1075 0.4061 -0.0134 0.046 Uiso 1 1 calc R
C32 C 0.6321(7) 0.3584(6) 0.1800(5) 0.069(3) Uani 1 1 d .
H63 H 0.7013 0.3306 0.1840 0.083 Uiso 1 1 calc R
B18 B -0.2062(6) 0.2797(5) 0.0401(4) 0.0455(17) Uani 1 1 d .
H51 H -0.2898 0.3099 0.0330 0.055 Uiso 1 1 calc R
B12 B -0.0956(5) 0.3237(5) 0.1017(3) 0.0337(13) Uani 1 1 d .
H45 H -0.1053 0.3823 0.1354 0.040 Uiso 1 1 calc R
C30 C 0.5127(7) 0.4801(6) 0.1383(5) 0.066(2) Uani 1 1 d .
H61 H 0.5002 0.5350 0.1137 0.079 Uiso 1 1 calc R
C39 C 0.4788(6) 0.2832(5) 0.3562(4) 0.0539(18) Uani 1 1 d .
H69 H 0.5248 0.3211 0.3361 0.065 Uiso 1 1 calc R
B15 B -0.1498(5) 0.2139(5) 0.1152(4) 0.0388(15) Uani 1 1 d .
H48 H -0.1952 0.2010 0.1571 0.047 Uiso 1 1 calc R
C33 C 0.5497(5) 0.3138(5) 0.2070(4) 0.0539(17) Uani 1 1 d .
H64 H 0.5639 0.2572 0.2291 0.065 Uiso 1 1 calc R
C31 C 0.6141(7) 0.4399(6) 0.1488(5) 0.069(2) Uani 1 1 d .
H62 H 0.6722 0.4698 0.1339 0.082 Uiso 1 1 calc R
B20 B -0.1544(6) 0.2358(5) -0.0305(3) 0.0441(17) Uani 1 1 d .
H53 H -0.2043 0.2371 -0.0834 0.053 Uiso 1 1 calc R
C9 C 0.0497(4) 0.4513(4) 0.2741(3) 0.0332(12) Uani 1 1 d .
C34 C 0.3789(5) 0.2581(4) 0.3169(3) 0.0363(13) Uani 1 1 d .
C8 C 0.1559(4) 0.4349(4) 0.3184(3) 0.0327(12) Uani 1 1 d .
C7 C 0.2373(5) 0.4885(4) 0.2940(3) 0.0341(12) Uani 1 1 d .
C5 C 0.0657(5) 0.5093(4) 0.2205(3) 0.0338(12) Uani 1 1 d .
C35 C 0.3072(5) 0.2074(5) 0.3471(3) 0.0429(14) Uani 1 1 d .
H65 H 0.2369 0.1924 0.3223 0.051 Uiso 1 1 calc R
C6 C 0.1834(5) 0.5317(4) 0.2318(3) 0.0374(13) Uani 1 1 d .
C43 C 0.1726(7) 0.3887(4) 0.3873(4) 0.0477(17) Uani 1 1 d .
H81A H 0.2486 0.3694 0.4006 0.072 Uiso 1 1 calc R
H80B H 0.1248 0.3359 0.3845 0.072 Uiso 1 1 calc R
H79C H 0.1553 0.4310 0.4210 0.072 Uiso 1 1 calc R
C42 C 0.3531(5) 0.5066(5) 0.3315(3) 0.0492(16) Uani 1 1 d .
H76A H 0.3543 0.5613 0.3591 0.074 Uiso 1 1 calc R
H77B H 0.4005 0.5149 0.2987 0.074 Uiso 1 1 calc R
H78C H 0.3790 0.4552 0.3610 0.074 Uiso 1 1 calc R
C44 C -0.0572(6) 0.4167(6) 0.2844(4) 0.0548(18) Uani 1 1 d .
H83A H -0.1151 0.4394 0.2482 0.082 Uiso 1 1 calc R
H82B H -0.0702 0.4374 0.3284 0.082 Uiso 1 1 calc R
H84C H -0.0569 0.3506 0.2834 0.082 Uiso 1 1 calc R
C36 C 0.3410(7) 0.1789(5) 0.4149(3) 0.0567(19) Uani 1 1 d .
H66 H 0.2941 0.1431 0.4357 0.068 Uiso 1 1 calc R
C41 C 0.2317(8) 0.6043(5) 0.1908(5) 0.065(2) Uani 1 1 d .
H73A H 0.2077 0.6643 0.2023 0.097 Uiso 1 1 calc R
H75B H 0.2065 0.5933 0.1422 0.097 Uiso 1 1 calc R
H74C H 0.3113 0.6013 0.2019 0.097 Uiso 1 1 calc R
C40 C -0.0198(7) 0.5528(5) 0.1650(4) 0.059(2) Uani 1 1 d .
H71A H -0.0900 0.5228 0.1631 0.088 Uiso 1 1 calc R
H72B H 0.0023 0.5464 0.1212 0.088 Uiso 1 1 calc R
H70C H -0.0266 0.6170 0.1752 0.088 Uiso 1 1 calc R
C37 C 0.4443(8) 0.2035(6) 0.4515(4) 0.073(3) Uani 1 1 d .
H67 H 0.4673 0.1841 0.4971 0.088 Uiso 1 1 calc R
C38 C 0.5140(7) 0.2572(6) 0.4204(4) 0.069(2) Uani 1 1 d .
H68 H 0.5840 0.2743 0.4445 0.083 Uiso 1 1 calc R
C25 C 0.3497(6) 0.0321(5) 0.0970(4) 0.0539(18) Uani 1 1 d .
H57 H 0.3578 -0.0203 0.0713 0.065 Uiso 1 1 calc R

loop_
_atom_site_aniso_label
_atom_site_aniso_U_11
_atom_site_aniso_U_22
_atom_site_aniso_U_33
_atom_site_aniso_U_23
_atom_site_aniso_U_13
_atom_site_aniso_U_12
Ir1 0.02119(16) 0.02396(16) 0.02515(16) -0.00019(7) 0.00246(10) 0.00023(7)
S3 0.0357(8) 0.0301(7) 0.0297(8) 0.0022(5) 0.0069(6) -0.0073(5)
S4 0.0278(7) 0.0312(7) 0.0277(6) 0.0052(5) -0.0003(5) -0.0064(5)
P2 0.0207(7) 0.0276(7) 0.0344(7) -0.0010(5) 0.0037(5) 0.0009(5)
C11 0.025(3) 0.029(3) 0.031(3) 0.001(2) 0.002(2) -0.003(2)
C28 0.032(3) 0.036(3) 0.059(4) -0.013(3) 0.018(3) -0.005(3)
C26 0.053(5) 0.071(5) 0.039(4) -0.019(3) 0.010(3) 0.000(3)
C10 0.033(3) 0.028(3) 0.027(3) 0.003(2) 0.004(2) 0.000(2)
B21 0.040(4) 0.045(4) 0.047(4) -0.006(3) -0.005(3) -0.006(3)
C27 0.043(4) 0.043(3) 0.041(3) -0.006(3) 0.010(3) 0.003(3)
B16 0.044(4) 0.027(3) 0.040(4) 0.003(3) 0.001(3) -0.009(3)
C22 0.021(3) 0.032(3) 0.042(3) -0.004(2) 0.002(2) 0.004(2)
B17 0.053(4) 0.039(3) 0.024(3) -0.001(3) 0.010(3) 0.000(3)
B13 0.042(4) 0.027(3) 0.034(3) 0.000(3) 0.007(3) 0.003(3)
C24 0.067(5) 0.033(3) 0.074(5) -0.005(3) 0.011(4) -0.003(3)
B19 0.057(5) 0.036(3) 0.030(3) -0.007(3) 0.004(3) -0.006(3)
C29 0.041(4) 0.038(3) 0.066(4) -0.003(3) 0.023(3) -0.007(3)
C23 0.043(4) 0.035(3) 0.053(4) -0.009(3) 0.005(3) 0.000(3)
B14 0.042(4) 0.038(4) 0.032(3) 0.004(3) -0.004(3) 0.003(3)
C32 0.033(4) 0.077(6) 0.107(7) -0.027(5) 0.034(4) -0.008(4)
B18 0.034(4) 0.046(4) 0.048(4) -0.008(3) -0.013(3) 0.002(3)
B12 0.029(3) 0.039(3) 0.031(3) -0.007(3) 0.002(2) 0.002(3)
C30 0.061(5) 0.053(4) 0.091(6) 0.006(4) 0.033(4) -0.015(4)
C39 0.043(4) 0.059(4) 0.052(4) -0.004(3) -0.012(3) 0.013(3)
B15 0.027(3) 0.046(4) 0.041(4) -0.003(3) 0.001(3) -0.006(3)
C33 0.032(3) 0.046(4) 0.086(5) -0.012(4) 0.017(3) 0.000(3)
C31 0.053(5) 0.073(6) 0.092(6) -0.023(5) 0.045(4) -0.028(4)
B20 0.050(4) 0.049(4) 0.028(3) 0.000(3) -0.005(3) 0.001(3)
C9 0.024(3) 0.038(3) 0.036(3) -0.011(2) 0.004(2) 0.005(2)
C34 0.027(3) 0.034(3) 0.043(3) -0.006(3) -0.006(2) 0.013(2)
C8 0.035(3) 0.030(3) 0.034(3) 0.000(2) 0.010(2) 0.008(2)
C7 0.042(3) 0.030(3) 0.030(3) -0.012(2) 0.007(2) -0.005(2)
C5 0.030(3) 0.032(3) 0.036(3) -0.007(2) -0.004(2) 0.012(2)
C35 0.041(4) 0.049(4) 0.037(3) 0.004(3) 0.004(3) 0.011(3)
C6 0.055(4) 0.019(3) 0.039(3) -0.001(2) 0.010(3) 0.003(2)
C43 0.058(5) 0.050(4) 0.035(4) 0.001(3) 0.010(3) 0.014(3)
C42 0.045(4) 0.052(4) 0.047(4) -0.016(3) 0.002(3) -0.004(3)
C44 0.034(4) 0.069(5) 0.063(4) -0.017(4) 0.015(3) -0.001(3)
C36 0.070(5) 0.061(4) 0.041(4) 0.010(3) 0.015(3) 0.025(4)
C41 0.088(6) 0.028(3) 0.083(6) 0.006(3) 0.032(5) -0.005(4)
C40 0.071(5) 0.043(4) 0.052(4) -0.007(3) -0.012(3) 0.023(3)
C37 0.090(6) 0.081(6) 0.036(4) -0.005(4) -0.016(4) 0.053(5)
C38 0.060(5) 0.076(6) 0.060(5) -0.006(4) -0.018(4) 0.020(4)
C25 0.054(4) 0.049(4) 0.055(4) -0.022(3) 0.003(3) 0.000(3)

loop_
_atom_type_symbol
_atom_type_description
_atom_type_scat_dispersion_real
_atom_type_scat_dispersion_imag
_atom_type_scat_source
C C 0.0033 0.0016 'International Tables Vol C Tables 4.2.6.8 and 6.1.1.4'
H H 0.0000 0.0000 'International Tables Vol C Tables 4.2.6.8 and 6.1.1.4'
B B 0.0013 0.0007 'International Tables Vol C Tables 4.2.6.8 and 6.1.1.4'
P P 0.1023 0.0942 'International Tables Vol C Tables 4.2.6.8 and 6.1.1.4'
S S 0.1246 0.1234 'International Tables Vol C Tables 4.2.6.8 and 6.1.1.4'
Ir Ir -1.4442 7.9887 'International Tables Vol C Tables 4.2.6.8 and 6.1.1.4'

loop_
_geom_angle_atom_site_label_1
_geom_angle_atom_site_label_2
_geom_angle_atom_site_label_3
_geom_angle
C8 Ir1 C6 62.0(2)
C8 Ir1 C7 37.3(2)
C6 Ir1 C7 36.9(2)
C8 Ir1 C9 37.35(19)
C6 Ir1 C9 61.2(2)
C7 Ir1 C9 61.71(19)
C8 Ir1 P2 109.86(14)
C6 Ir1 P2 118.48(16)
C7 Ir1 P2 97.20(15)
C9 Ir1 P2 146.17(14)
C8 Ir1 C5 61.45(19)
C6 Ir1 C5 37.5(2)
C7 Ir1 C5 61.8(2)
C9 Ir1 C5 35.5(2)
P2 Ir1 C5 155.91(15)
C8 Ir1 S4 102.59(15)
C6 Ir1 S4 152.60(15)
C7 Ir1 S4 138.60(14)
C9 Ir1 S4 92.54(15)
P2 Ir1 S4 87.43(5)
C5 Ir1 S4 115.94(16)
C8 Ir1 S3 155.48(14)
C6 Ir1 S3 98.26(15)
C7 Ir1 S3 131.73(14)
C9 Ir1 S3 121.79(14)
P2 Ir1 S3 92.04(5)
C5 Ir1 S3 94.06(14)
S4 Ir1 S3 88.89(4)
C10 S3 Ir1 104.81(17)
C11 S4 Ir1 104.77(18)
C28 P2 C22 99.0(3)
C28 P2 C34 106.3(3)
C22 P2 C34 103.6(3)
C28 P2 Ir1 115.1(2)
C22 P2 Ir1 120.89(17)
C34 P2 Ir1 110.35(18)
C10 C11 B16 110.7(4)
C10 C11 B15 111.2(4)
B16 C11 B15 63.1(4)
C10 C11 B12 61.7(3)
B16 C11 B12 113.7(4)
B15 C11 B12 61.8(4)
C10 C11 B13 61.3(3)
B16 C11 B13 61.5(4)
B15 C11 B13 113.6(4)
B12 C11 B13 113.6(4)
C10 C11 S4 118.3(4)
B16 C11 S4 122.0(4)
B15 C11 S4 119.6(4)
B12 C11 S4 115.7(4)
B13 C11 S4 119.4(4)
C29 C28 C33 118.0(6)
C29 C28 P2 120.1(5)
C33 C28 P2 121.3(5)
C25 C26 C27 121.3(7)
C11 C10 B17 110.6(4)
C11 C10 B14 110.9(4)
B17 C10 B14 62.6(4)
C11 C10 B12 61.0(3)
B17 C10 B12 113.3(4)
B14 C10 B12 62.2(4)
C11 C10 B13 61.7(3)
B17 C10 B13 61.5(4)
B14 C10 B13 113.4(4)
B12 C10 B13 113.4(4)
C11 C10 S3 116.9(3)
B17 C10 S3 121.9(4)
B14 C10 S3 122.5(4)
B12 C10 S3 118.0(4)
B13 C10 S3 116.3(4)
B20 B21 B19 60.5(4)
B20 B21 B18 59.6(4)
B19 B21 B18 108.1(5)
B20 B21 B16 108.8(5)
B19 B21 B16 60.5(4)
B18 B21 B16 108.0(5)
B20 B21 B15 108.5(5)
B19 B21 B15 109.1(5)
B18 B21 B15 60.0(4)
B16 B21 B15 60.3(4)
C26 C27 C22 118.9(6)
C11 B16 B13 60.2(3)
C11 B16 B21 104.8(5)
B13 B16 B21 107.2(5)
C11 B16 B15 58.8(3)
B13 B16 B15 109.1(4)
B21 B16 B15 60.0(4)
C11 B16 B19 105.3(5)
B13 B16 B19 59.1(4)
B21 B16 B19 59.6(4)
B15 B16 B19 108.1(5)
C23 C22 C27 119.1(6)
C23 C22 P2 123.8(5)
C27 C22 P2 117.0(5)
C10 B17 B13 60.7(3)
C10 B17 B14 59.7(4)
B13 B17 B14 110.3(4)
C10 B17 B19 106.8(4)
B13 B17 B19 59.8(4)
B14 B17 B19 109.1(5)
C10 B17 B20 105.9(5)
B13 B17 B20 108.3(5)
B14 B17 B20 60.0(4)
B19 B17 B20 60.1(4)
C10 B13 C11 56.9(3)
C10 B13 B17 57.8(3)
C11 B13 B17 103.9(4)
C10 B13 B19 105.2(5)
C11 B13 B19 105.5(5)
B17 B13 B19 60.7(4)
C10 B13 B16 104.6(4)
C11 B13 B16 58.3(3)
B17 B13 B16 108.7(5)
B19 B13 B16 61.3(4)
C25 C24 C23 120.5(7)
B13 B19 B17 59.5(4)
B13 B19 B21 107.8(5)
B17 B19 B21 107.2(5)
B13 B19 B20 108.5(5)
B17 B19 B20 60.7(4)
B21 B19 B20 59.3(4)
B13 B19 B16 59.6(4)
B17 B19 B16 106.5(5)
B21 B19 B16 59.8(4)
B20 B19 B16 107.3(5)
C30 C29 C28 120.1(7)
C22 C23 C24 120.3(7)
C10 B14 B17 57.8(4)
C10 B14 B18 104.8(5)
B17 B14 B18 107.5(5)
C10 B14 B20 105.0(5)
B17 B14 B20 60.8(4)
B18 B14 B20 59.4(4)
C10 B14 B12 59.3(3)
B17 B14 B12 107.1(5)
B18 B14 B12 59.2(4)
B20 B14 B12 106.9(5)
C31 C32 C33 121.5(7)
B12 B18 B20 109.1(5)
B12 B18 B14 60.7(4)
B20 B18 B14 60.6(4)
B12 B18 B21 107.9(5)
B20 B18 B21 59.7(4)
B14 B18 B21 108.1(5)
B12 B18 B15 60.0(4)
B20 B18 B15 108.7(5)
B14 B18 B15 108.9(5)
B21 B18 B15 60.2(4)
C11 B12 C10 57.4(3)
C11 B12 B18 105.5(5)
C10 B12 B18 104.9(4)
C11 B12 B15 59.1(4)
C10 B12 B15 105.5(4)
B18 B12 B15 60.9(4)
C11 B12 B14 105.1(4)
C10 B12 B14 58.5(3)
B18 B12 B14 60.1(4)
B15 B12 B14 109.1(5)
C31 C30 C29 120.0(8)
C38 C39 C34 124.1(8)
C11 B15 B12 59.1(3)
C11 B15 B18 104.2(5)
B12 B15 B18 59.2(4)
C11 B15 B21 104.0(5)
B12 B15 B21 107.0(5)
B18 B15 B21 59.8(4)
C11 B15 B16 58.1(4)
B12 B15 B16 107.4(5)
B18 B15 B16 107.3(5)
B21 B15 B16 59.7(4)
C32 C33 C28 119.2(7)
C32 C31 C30 121.1(7)
B18 B20 B21 60.7(4)
B18 B20 B14 60.0(4)
B21 B20 B14 108.4(5)
B18 B20 B19 108.7(5)
B21 B20 B19 60.2(4)
B14 B20 B19 107.8(5)
B18 B20 B17 106.8(5)
B21 B20 B17 106.8(5)
B14 B20 B17 59.2(4)
B19 B20 B17 59.3(4)
C5 C9 C8 108.3(5)
C5 C9 C44 125.4(6)
C8 C9 C44 126.2(6)
C5 C9 Ir1 72.4(3)
C8 C9 Ir1 68.3(3)
C44 C9 Ir1 126.8(4)
C39 C34 C35 118.6(6)
C39 C34 P2 124.0(5)
C35 C34 P2 117.2(4)
C7 C8 C9 108.5(5)
C7 C8 C43 125.0(6)
C9 C8 C43 125.0(5)
C7 C8 Ir1 72.9(3)
C9 C8 Ir1 74.3(3)
C43 C8 Ir1 130.1(4)
C6 C7 C8 107.2(5)
C6 C7 C42 126.0(5)
C8 C7 C42 126.4(5)
C6 C7 Ir1 71.1(3)
C8 C7 Ir1 69.7(3)
C42 C7 Ir1 130.6(4)
C9 C5 C6 107.7(5)
C9 C5 C40 128.6(6)
C6 C5 C40 123.4(6)
C9 C5 Ir1 72.1(3)
C6 C5 Ir1 69.3(3)
C40 C5 Ir1 129.6(4)
C34 C35 C36 119.0(6)
C7 C6 C5 108.2(5)
C7 C6 C41 127.1(6)
C5 C6 C41 123.7(6)
C7 C6 Ir1 71.9(3)
C5 C6 Ir1 73.2(3)
C41 C6 Ir1 130.0(4)
C37 C36 C35 119.9(7)
C36 C37 C38 120.0(7)
C39 C38 C37 118.3(8)
C24 C25 C26 119.8(7)

loop_
_geom_bond_atom_site_label_1
_geom_bond_atom_site_label_2
_geom_bond_distance
Ir1 C8 2.204(5)
Ir1 C6 2.235(5)
Ir1 C7 2.246(5)
Ir1 C9 2.284(5)
Ir1 P2 2.2839(14)
Ir1 C5 2.288(5)
Ir1 S4 2.3676(14)
Ir1 S3 2.3731(16)
S3 C10 1.795(5)
S4 C11 1.792(5)
P2 C28 1.822(6)
P2 C22 1.850(6)
P2 C34 1.855(6)
C11 C10 1.657(7)
C11 B16 1.706(8)
C11 B15 1.720(8)
C11 B12 1.720(8)
C11 B13 1.741(8)
C28 C29 1.400(10)
C28 C33 1.405(9)
C26 C25 1.360(10)
C26 C27 1.387(9)
C10 B17 1.683(8)
C10 B14 1.717(8)
C10 B12 1.732(8)
C10 B13 1.735(8)
B21 B20 1.760(11)
B21 B19 1.776(11)
B21 B18 1.778(11)
B21 B16 1.780(11)
B21 B15 1.786(10)
C27 C22 1.402(8)
B16 B13 1.763(10)
B16 B15 1.792(10)
B16 B19 1.793(10)
C22 C23 1.359(9)
B17 B13 1.748(9)
B17 B14 1.766(10)
B17 B19 1.768(10)
B17 B20 1.793(11)
B13 B19 1.754(10)
C24 C25 1.345(10)
C24 C23 1.402(9)
B19 B20 1.783(11)
C29 C30 1.397(9)
B14 B18 1.770(11)
B14 B20 1.780(10)
B14 B12 1.781(9)
C32 C31 1.333(13)
C32 C33 1.392(10)
B18 B12 1.753(9)
B18 B20 1.759(10)
B18 B15 1.783(10)
B12 B15 1.767(10)
C30 C31 1.354(11)
C39 C38 1.309(10)
C39 C34 1.365(9)
C9 C5 1.394(8)
C9 C8 1.439(7)
C9 C44 1.457(8)
C34 C35 1.370(9)
C8 C7 1.424(8)
C8 C43 1.491(8)
C7 C6 1.419(8)
C7 C42 1.490(8)
C5 C6 1.456(8)
C5 C40 1.497(8)
C35 C36 1.382(9)
C6 C41 1.517(9)
C36 C37 1.377(11)
C37 C38 1.387(13)
